data_4336791
loop_
_publ_author_name
'Arumugam Thangavel'
'Marika Wieliczko'
'John Bacsa'
'Christopher C. Scarborough'

_publ_contact_author_address
; 
Department of Chemistry
Emory University
Atlanta, GA 30322, USA
;
_publ_contact_author_email scarborough@emory.edu
_publ_contact_author_name 'Scarborough, Christopher C.'
_publ_section_title
;
 1,4,7-Triazacyclononane Ligands Bearing Tertiary Alkyl Nitrogen
 Substituents
;
_journal_name_full 'Inorganic Chemistry'
_journal_page_first 13282
_journal_page_last 13287
_journal_paper_doi 10.1021/ic402626p
_journal_volume 52
_journal_year 2013
_chemical_formula_moiety 'C18 H39 Cl Co N3, C24 H20 B'
_chemical_formula_sum 'C42 H59 B Cl Co N3'
_chemical_formula_weight 711.11
_chemical_name_systematic
;
 ?
;
_space_group_crystal_system monoclinic
_space_group_IT_number 7
_space_group_name_Hall 'P -2yc'
_space_group_name_H-M_alt 'P 1 c 1'
_symmetry_space_group_name_Hall 'P -2yc'
_symmetry_space_group_name_H-M 'P 1 c 1'
_atom_sites_solution_hydrogens geom
_atom_sites_solution_primary dual
_audit_creation_date 2013-05-28
_audit_creation_method
;
  Olex2 1.2-beta
  (compiled Apr 23 2013 17:59:47, GUI svn.r4466)
;
_cell_angle_alpha 90
_cell_angle_beta 90.1460(10)
_cell_angle_gamma 90
_cell_formula_units_Z 4
_cell_length_a 18.4655(11)
_cell_length_b 11.4588(7)
_cell_length_c 17.9216(11)
_cell_measurement_reflns_used 9925
_cell_measurement_temperature 110(2)
_cell_measurement_theta_max 32.121
_cell_measurement_theta_min 2.529
_cell_volume 3792.1(4)
_computing_cell_refinement 'SAINT v7.68A (Bruker, 2009)'
_computing_data_collection 'APEX2 v2011.2-4 (Bruker, 2011)'
_computing_data_reduction 'SAINT v7.68A (Bruker, 2009)'
_computing_molecular_graphics
;
O. V. Dolomanov, L. J. Bourhis, R. J. Gildea, J. A. K. Howard and H. Puschmann,
OLEX2: a complete structure solution, refinement and analysis program.
J. Appl. Cryst. (2009). 42, 339-341.
;
_computing_publication_material
;
O. V. Dolomanov, L. J. Bourhis, R. J. Gildea, J. A. K. Howard and H. Puschmann,
OLEX2: a complete structure solution, refinement and analysis program.
J. Appl. Cryst. (2009). 42, 339-341.
;
_computing_structure_refinement 'SHELXL-97 (Sheldrick, 2008)'
_computing_structure_solution 'SHELXS-97 (Sheldrick, 2008)'
_diffrn_ambient_temperature 110(2)
_diffrn_detector_area_resol_mean 512
_diffrn_measured_fraction_theta_full 0.999
_diffrn_measured_fraction_theta_max 0.990
_diffrn_measurement_device_type 'Bruker D8 diffractometer with APEX2 detector'
_diffrn_measurement_method '\f and \w scans with a narrow frame width'
_diffrn_radiation_monochromator graphite
_diffrn_radiation_type MoK\a
_diffrn_radiation_wavelength 0.71073
_diffrn_reflns_av_R_equivalents 0.0337
_diffrn_reflns_av_unetI/netI 0.0664
_diffrn_reflns_Laue_measured_fraction_full 0.999
_diffrn_reflns_Laue_measured_fraction_max 0.990
_diffrn_reflns_limit_h_max 26
_diffrn_reflns_limit_h_min -27
_diffrn_reflns_limit_k_max 16
_diffrn_reflns_limit_k_min -17
_diffrn_reflns_limit_l_max 26
_diffrn_reflns_limit_l_min -26
_diffrn_reflns_number 44421
_diffrn_reflns_point_group_measured_fraction_full 0.981
_diffrn_reflns_point_group_measured_fraction_max 0.904
_diffrn_reflns_theta_full 25.242
_diffrn_reflns_theta_max 32.138
_diffrn_reflns_theta_min 1.585
_diffrn_source 'fine-focus sealed tube'
_diffrn_standards_number 0
_exptl_absorpt_coefficient_mu 0.556
_exptl_absorpt_correction_T_max 0.7463
_exptl_absorpt_correction_T_min 0.5703
_exptl_absorpt_correction_type multi-scan
_exptl_absorpt_process_details
;
SADABS-2012/1 (Bruker,2012) was used for absorption correction.
wR2(int) was 0.0760 before and 0.0594 after correction.
The Ratio of minimum to maximum transmission is 0.7642.
The \l/2 correction factor is 0.0015.
;
_exptl_crystal_colour blue
_exptl_crystal_colour_primary blue
_exptl_crystal_density_diffrn 1.246
_exptl_crystal_description plate
_exptl_crystal_F_000 1524
_exptl_crystal_size_max 0.581
_exptl_crystal_size_mid 0.54
_exptl_crystal_size_min 0.159
_refine_diff_density_max 0.882
_refine_diff_density_min -0.419
_refine_diff_density_rms 0.079
_refine_ls_abs_structure_details
;
 Flack x determined using 8840 quotients [(I+)-(I-)]/[(I+)+(I-)]
 (Parsons and Flack (2004), Acta Cryst. A60, s61).
;
_refine_ls_abs_structure_Flack 0.015(4)
_refine_ls_extinction_method none
_refine_ls_goodness_of_fit_ref 1.017
_refine_ls_hydrogen_treatment constr
_refine_ls_matrix_type full
_refine_ls_number_parameters 884
_refine_ls_number_reflns 24098
_refine_ls_number_restraints 2
_refine_ls_restrained_S_all 1.016
_refine_ls_R_factor_all 0.0541
_refine_ls_R_factor_gt 0.0474
_refine_ls_shift/su_max 0.001
_refine_ls_shift/su_mean 0.000
_refine_ls_structure_factor_coef Fsqd
_refine_ls_weighting_details
;
 w=1/[\s^2^(Fo^2^)+(0.0650P)^2^]
 where P=(Fo^2^+2Fc^2^)/3
;
_refine_ls_weighting_scheme calc
_refine_ls_wR_factor_gt 0.1131
_refine_ls_wR_factor_ref 0.1172
_reflns_Friedel_coverage 0.826
_reflns_Friedel_fraction_full 0.963
_reflns_Friedel_fraction_max 0.819
_reflns_number_gt 21532
_reflns_number_total 24098
_reflns_threshold_expression 'I > 2\s(I)'
_cod_data_source_file ic402626p_si_002_10.cif
_cod_data_source_block 1305ThangavelttacnCoClBPh4
_cod_database_code 4336791
_olex2_refinement_description
;
1. Fixed Uiso
 At 1.2 times of:
  All C(H) groups, All C(H,H) groups
 At 1.5 times of:
  All C(H,H,H) groups
2.a Secondary CH2 refined with riding coordinates:
 C4B(H4BA,H4BB), C2(H2A,H2B), C5B(H5BA,H5BB), C1(H1A,H1B), C4(H4A,H4B), C3(H3A,
 H3B), C2B(H2BA,H2BB), C6B(H6BA,H6BB), C5(H5A,H5B), C6(H6A,H6B), C3B(H3BA,H3BB),
  C1B(H1BA,H1BB)
2.b Aromatic/amide H refined with riding coordinates:
 C22(H22), C33B(H33B), C39(H39), C42(H42), C30(H30), C40(H40), C36B(H36B),
 C24(H24), C38B(H38B), C28(H28), C39B(H39B), C41(H41), C20(H20), C21B(H21B),
 C21(H21), C26(H26), C27B(H27B), C34B(H34B), C20B(H20B), C24B(H24B), C32(H32),
 C32B(H32B), C35B(H35B), C36(H36), C27(H27), C38(H38), C34(H34), C28B(H28B),
 C33(H33), C30B(H30B), C41B(H41B), C40B(H40B), C35(H35), C42B(H42B), C22B(H22B),
  C29(H29), C29B(H29B), C23B(H23B), C26B(H26B), C23(H23)
2.c Idealised Me refined as rotating group:
 C14B(H14D,H14E,H14F), C9(H9A,H9B,H9C), C9B(H9BA,H9BB,H9BC), C12(H12A,H12B,
 H12C), C12B(H12D,H12E,H12F), C18(H18A,H18B,H18C), C18B(H18D,H18E,H18F),
 C10(H10A,H10B,H10C), C17(H17A,H17B,H17C), C8(H8A,H8B,H8C), C13B(H13D,H13E,
 H13F), C13(H13A,H13B,H13C), C17B(H17D,H17E,H17F), C16B(H16D,H16E,H16F),
 C14(H14A,H14B,H14C), C10B(H10D,H10E,H10F), C8B(H8BA,H8BB,H8BC), C16(H16A,H16B,
 H16C)
;
_shelx_estimated_absorpt_t_max 0.917
_shelx_estimated_absorpt_t_min 0.738
_shelx_space_group_comment
;
The symmetry employed for this shelxl refinement is uniquely defined
by the following loop, which should always be used as a source of
symmetry information in preference to the above space-group names.
They are only intended as comments.
;
_shelxl_version_number 2012-9

loop_
_space_group_symop_operation_xyz
'x, y, z'
'x, -y, z+1/2'

loop_
_atom_site_label
_atom_site_type_symbol
_atom_site_fract_x
_atom_site_fract_y
_atom_site_fract_z
_atom_site_U_iso_or_equiv
_atom_site_adp_type
_atom_site_occupancy
_atom_site_site_symmetry_order
_atom_site_calc_flag
_atom_site_refinement_flags_posn
_atom_site_refinement_flags_adp
Co1 Co 0.42194(2) 0.89261(3) 0.50977(2) 0.01359(8) Uani 1 1 d . .
Co1B Co 0.92637(2) 0.11320(3) 0.49495(2) 0.01312(8) Uani 1 1 d . .
Cl1 Cl 0.46793(4) 1.05500(6) 0.46503(4) 0.02193(15) Uani 1 1 d . .
Cl1B Cl 0.98608(4) -0.05319(7) 0.50333(4) 0.02372(15) Uani 1 1 d . .
C37 C 0.28784(15) 0.3902(2) 0.32089(16) 0.0147(5) Uani 1 1 d . .
N3 N 0.46042(13) 0.7284(2) 0.48075(14) 0.0172(5) Uani 1 1 d . .
C19B C 0.73564(16) 0.3955(2) 0.72304(16) 0.0158(5) Uani 1 1 d . .
C25B C 0.68264(16) 0.6132(3) 0.72967(17) 0.0165(5) Uani 1 1 d . .
N2B N 0.90119(13) 0.2029(2) 0.39708(13) 0.0151(4) Uani 1 1 d . .
C11 C 0.26772(16) 0.9045(3) 0.44483(17) 0.0172(5) Uani 1 1 d . .
C4B C 0.78270(15) 0.1972(3) 0.46662(16) 0.0174(5) Uani 1 1 d . .
H4BA H 0.7804 0.2813 0.4791 0.021 Uiso 1 1 calc R U
H4BB H 0.7324 0.1684 0.4618 0.021 Uiso 1 1 calc R U
N1 N 0.41971(13) 0.8427(2) 0.62087(14) 0.0160(4) Uani 1 1 d . .
C14B C 1.02302(16) 0.1812(3) 0.34206(18) 0.0216(6) Uani 1 1 d . .
H14D H 1.0372 0.1381 0.3870 0.032 Uiso 1 1 calc R U
H14E H 1.0329 0.2645 0.3493 0.032 Uiso 1 1 calc R U
H14F H 1.0508 0.1525 0.2993 0.032 Uiso 1 1 calc R U
N1B N 0.95240(13) 0.2716(2) 0.54433(13) 0.0159(4) Uani 1 1 d . .
N2 N 0.31610(13) 0.8326(2) 0.49712(13) 0.0154(4) Uani 1 1 d . .
C22 C 0.11857(17) 0.1038(3) 0.16350(18) 0.0201(6) Uani 1 1 d . .
H22 H 0.0994 0.0374 0.1386 0.024 Uiso 1 1 calc R U
C33B C 0.78255(18) 0.5759(3) 0.47208(18) 0.0226(6) Uani 1 1 d . .
H33B H 0.7695 0.5668 0.4211 0.027 Uiso 1 1 calc R U
C39 C 0.42075(16) 0.4033(3) 0.32424(17) 0.0197(6) Uani 1 1 d . .
H39 H 0.4643 0.4292 0.3015 0.024 Uiso 1 1 calc R U
C9 C 0.4413(2) 0.8875(3) 0.75795(18) 0.0262(7) Uani 1 1 d . .
H9A H 0.4803 0.8297 0.7608 0.039 Uiso 1 1 calc R U
H9B H 0.3951 0.8502 0.7702 0.039 Uiso 1 1 calc R U
H9C H 0.4509 0.9507 0.7935 0.039 Uiso 1 1 calc R U
C42 C 0.29313(16) 0.3263(3) 0.38741(16) 0.0170(5) Uani 1 1 d . .
H42 H 0.2500 0.2981 0.4098 0.020 Uiso 1 1 calc R U
C2 C 0.28882(16) 0.8355(3) 0.57620(16) 0.0180(5) Uani 1 1 d . .
H2A H 0.2448 0.7866 0.5799 0.022 Uiso 1 1 calc R U
H2B H 0.2752 0.9166 0.5891 0.022 Uiso 1 1 calc R U
C9B C 1.0345(2) 0.3916(3) 0.6279(2) 0.0299(8) Uani 1 1 d . .
H9BA H 0.9917 0.4254 0.6517 0.045 Uiso 1 1 calc R U
H9BB H 1.0494 0.4412 0.5861 0.045 Uiso 1 1 calc R U
H9BC H 1.0741 0.3866 0.6643 0.045 Uiso 1 1 calc R U
C5B C 0.82873(16) 0.2147(3) 0.59535(16) 0.0174(5) Uani 1 1 d . .
H5BA H 0.8455 0.1695 0.6392 0.021 Uiso 1 1 calc R U
H5BB H 0.7812 0.2493 0.6079 0.021 Uiso 1 1 calc R U
C19 C 0.17671(15) 0.3038(2) 0.23871(15) 0.0150(5) Uani 1 1 d . .
C1 C 0.34517(16) 0.7917(3) 0.63228(17) 0.0189(6) Uani 1 1 d . .
H1A H 0.3286 0.8110 0.6833 0.023 Uiso 1 1 calc R U
H1B H 0.3483 0.7056 0.6285 0.023 Uiso 1 1 calc R U
C4 C 0.39746(16) 0.6792(3) 0.43702(18) 0.0209(6) Uani 1 1 d . .
H4A H 0.4029 0.5934 0.4334 0.025 Uiso 1 1 calc R U
H4B H 0.3985 0.7113 0.3858 0.025 Uiso 1 1 calc R U
B1 B 0.20940(17) 0.4203(3) 0.28104(17) 0.0144(5) Uani 1 1 d . .
C30 C 0.22450(17) 0.6435(3) 0.23959(17) 0.0188(5) Uani 1 1 d . .
H30 H 0.2087 0.6642 0.2882 0.023 Uiso 1 1 calc R U
C40 C 0.42376(16) 0.3409(3) 0.39084(17) 0.0190(6) Uani 1 1 d . .
H40 H 0.4689 0.3248 0.4143 0.023 Uiso 1 1 calc R U
C36B C 0.81744(17) 0.6044(3) 0.62103(18) 0.0201(6) Uani 1 1 d . .
H36B H 0.8299 0.6173 0.6718 0.024 Uiso 1 1 calc R U
C3 C 0.32399(16) 0.7073(3) 0.47259(17) 0.0180(5) Uani 1 1 d . .
H3A H 0.2852 0.6891 0.4362 0.022 Uiso 1 1 calc R U
H3B H 0.3170 0.6559 0.5164 0.022 Uiso 1 1 calc R U
C7 C 0.43754(17) 0.9377(3) 0.67857(16) 0.0186(6) Uani 1 1 d . .
C24 C 0.12517(16) 0.3123(3) 0.18083(17) 0.0175(5) Uani 1 1 d . .
H24 H 0.1091 0.3877 0.1661 0.021 Uiso 1 1 calc R U
C25 C 0.22450(15) 0.5249(2) 0.21911(15) 0.0149(5) Uani 1 1 d . .
C38B C 0.55333(16) 0.4760(3) 0.67458(17) 0.0200(6) Uani 1 1 d . .
H38B H 0.5513 0.5365 0.7107 0.024 Uiso 1 1 calc R U
C28 C 0.26976(17) 0.7047(3) 0.11939(17) 0.0210(6) Uani 1 1 d . .
H28 H 0.2856 0.7646 0.0867 0.025 Uiso 1 1 calc R U
C37B C 0.62055(16) 0.4491(2) 0.64233(16) 0.0160(5) Uani 1 1 d . .
C12 C 0.30258(19) 0.9033(3) 0.36709(18) 0.0243(6) Uani 1 1 d . .
H12A H 0.3037 0.8231 0.3481 0.036 Uiso 1 1 calc R U
H12B H 0.3521 0.9336 0.3705 0.036 Uiso 1 1 calc R U
H12C H 0.2741 0.9523 0.3331 0.036 Uiso 1 1 calc R U
C39B C 0.48934(17) 0.4176(3) 0.6559(2) 0.0240(6) Uani 1 1 d . .
H39B H 0.4454 0.4375 0.6803 0.029 Uiso 1 1 calc R U
C12B C 0.92870(19) 0.0336(3) 0.31318(18) 0.0242(6) Uani 1 1 d . .
H12D H 0.8788 0.0224 0.2957 0.036 Uiso 1 1 calc R U
H12E H 0.9361 -0.0101 0.3596 0.036 Uiso 1 1 calc R U
H12F H 0.9624 0.0053 0.2751 0.036 Uiso 1 1 calc R U
C18 C 0.5217(2) 0.7949(4) 0.3634(2) 0.0322(8) Uani 1 1 d . .
H18A H 0.5022 0.8723 0.3751 0.048 Uiso 1 1 calc R U
H18B H 0.4882 0.7539 0.3300 0.048 Uiso 1 1 calc R U
H18C H 0.5688 0.8032 0.3390 0.048 Uiso 1 1 calc R U
C2B C 0.91456(17) 0.3296(3) 0.41441(17) 0.0182(5) Uani 1 1 d . .
H2BA H 0.8679 0.3670 0.4270 0.022 Uiso 1 1 calc R U
H2BB H 0.9336 0.3684 0.3692 0.022 Uiso 1 1 calc R U
C6B C 0.88251(16) 0.3125(3) 0.57993(17) 0.0181(5) Uani 1 1 d . .
H6BA H 0.8593 0.3705 0.5467 0.022 Uiso 1 1 calc R U
H6BB H 0.8941 0.3522 0.6275 0.022 Uiso 1 1 calc R U
B1B B 0.69788(17) 0.5028(3) 0.67319(18) 0.0159(6) Uani 1 1 d . .
C11B C 0.94227(16) 0.1634(3) 0.32737(16) 0.0182(5) Uani 1 1 d . .
C5 C 0.46681(18) 0.6645(3) 0.55424(18) 0.0211(6) Uani 1 1 d . .
H5A H 0.5097 0.6127 0.5524 0.025 Uiso 1 1 calc R U
H5B H 0.4235 0.6146 0.5608 0.025 Uiso 1 1 calc R U
C31B C 0.75141(16) 0.5461(3) 0.60482(16) 0.0165(5) Uani 1 1 d . .
C7B C 1.01648(17) 0.2694(3) 0.59896(17) 0.0204(6) Uani 1 1 d . .
C41 C 0.35928(17) 0.3026(3) 0.42215(17) 0.0192(6) Uani 1 1 d . .
H41 H 0.3602 0.2599 0.4676 0.023 Uiso 1 1 calc R U
C20 C 0.19725(16) 0.1882(3) 0.25695(16) 0.0165(5) Uani 1 1 d . .
H20 H 0.2315 0.1766 0.2959 0.020 Uiso 1 1 calc R U
C21B C 0.72711(19) 0.2058(3) 0.78705(19) 0.0262(7) Uani 1 1 d . .
H21B H 0.6985 0.1401 0.8003 0.031 Uiso 1 1 calc R U
C21 C 0.16946(17) 0.0910(3) 0.22024(18) 0.0201(6) Uani 1 1 d . .
H21 H 0.1854 0.0152 0.2341 0.024 Uiso 1 1 calc R U
C26 C 0.24643(16) 0.5020(3) 0.14562(16) 0.0180(5) Uani 1 1 d . .
H26 H 0.2458 0.4236 0.1285 0.022 Uiso 1 1 calc R U
C27B C 0.64251(18) 0.6868(3) 0.85222(18) 0.0248(6) Uani 1 1 d . .
H27B H 0.6288 0.6704 0.9022 0.030 Uiso 1 1 calc R U
C34B C 0.84837(18) 0.6290(3) 0.49102(19) 0.0225(6) Uani 1 1 d . .
H34B H 0.8811 0.6543 0.4535 0.027 Uiso 1 1 calc R U
C20B C 0.69675(17) 0.2953(3) 0.74443(18) 0.0215(6) Uani 1 1 d . .
H20B H 0.6476 0.2883 0.7292 0.026 Uiso 1 1 calc R U
N3B N 0.81944(13) 0.1330(2) 0.53012(13) 0.0155(4) Uani 1 1 d . .
C15B C 0.77834(15) 0.0219(3) 0.55291(16) 0.0169(5) Uani 1 1 d . .
C24B C 0.80766(17) 0.3996(3) 0.74951(17) 0.0207(6) Uani 1 1 d . .
H24B H 0.8362 0.4663 0.7384 0.025 Uiso 1 1 calc R U
C18B C 0.77720(17) -0.0599(3) 0.48565(18) 0.0211(6) Uani 1 1 d . .
H18D H 0.8267 -0.0717 0.4677 0.032 Uiso 1 1 calc R U
H18E H 0.7477 -0.0253 0.4458 0.032 Uiso 1 1 calc R U
H18F H 0.7564 -0.1351 0.5003 0.032 Uiso 1 1 calc R U
C32 C 0.17007(17) 0.5099(3) 0.41471(17) 0.0191(6) Uani 1 1 d . .
H32 H 0.2168 0.4905 0.4332 0.023 Uiso 1 1 calc R U
C32B C 0.73585(17) 0.5360(3) 0.52796(17) 0.0200(6) Uani 1 1 d . .
H32B H 0.6915 0.5005 0.5134 0.024 Uiso 1 1 calc R U
C10 C 0.51121(17) 0.9933(3) 0.65942(18) 0.0229(6) Uani 1 1 d . .
H10A H 0.5108 1.0194 0.6073 0.034 Uiso 1 1 calc R U
H10B H 0.5498 0.9356 0.6665 0.034 Uiso 1 1 calc R U
H10C H 0.5199 1.0603 0.6922 0.034 Uiso 1 1 calc R U
C35B C 0.86464(18) 0.6436(3) 0.56661(18) 0.0224(6) Uani 1 1 d . .
H35B H 0.9085 0.6808 0.5808 0.027 Uiso 1 1 calc R U
C36 C 0.07985(17) 0.5009(3) 0.32050(17) 0.0204(6) Uani 1 1 d . .
H36 H 0.0629 0.4743 0.2734 0.024 Uiso 1 1 calc R U
C27 C 0.26924(18) 0.5894(3) 0.09622(17) 0.0211(6) Uani 1 1 d . .
H27 H 0.2843 0.5696 0.0472 0.025 Uiso 1 1 calc R U
C38 C 0.35417(16) 0.4281(3) 0.29070(16) 0.0173(5) Uani 1 1 d . .
H38 H 0.3536 0.4721 0.2458 0.021 Uiso 1 1 calc R U
C34 C 0.0542(2) 0.6021(3) 0.4363(2) 0.0266(7) Uani 1 1 d . .
H34 H 0.0224 0.6465 0.4667 0.032 Uiso 1 1 calc R U
C28B C 0.64060(17) 0.8010(3) 0.82594(19) 0.0237(6) Uani 1 1 d . .
H28B H 0.6256 0.8632 0.8574 0.028 Uiso 1 1 calc R U
C17 C 0.5530(2) 0.6002(3) 0.4162(3) 0.0355(9) Uani 1 1 d . .
H17A H 0.5148 0.5635 0.3863 0.053 Uiso 1 1 calc R U
H17B H 0.5605 0.5553 0.4621 0.053 Uiso 1 1 calc R U
H17C H 0.5981 0.6017 0.3875 0.053 Uiso 1 1 calc R U
C33 C 0.12313(19) 0.5727(3) 0.46116(19) 0.0238(6) Uani 1 1 d . .
H33 H 0.1385 0.5952 0.5097 0.029 Uiso 1 1 calc R U
C30B C 0.68110(16) 0.7302(3) 0.70552(17) 0.0198(6) Uani 1 1 d . .
H30B H 0.6941 0.7473 0.6554 0.024 Uiso 1 1 calc R U
C8 C 0.37974(18) 1.0323(3) 0.67360(18) 0.0238(6) Uani 1 1 d . .
H8A H 0.3337 1.0017 0.6924 0.036 Uiso 1 1 calc R U
H8B H 0.3738 1.0565 0.6215 0.036 Uiso 1 1 calc R U
H8C H 0.3945 1.0996 0.7037 0.036 Uiso 1 1 calc R U
C13B C 0.91877(19) 0.2311(3) 0.25752(17) 0.0260(7) Uani 1 1 d . .
H13D H 0.9279 0.3145 0.2650 0.039 Uiso 1 1 calc R U
H13E H 0.8670 0.2185 0.2485 0.039 Uiso 1 1 calc R U
H13F H 0.9464 0.2035 0.2144 0.039 Uiso 1 1 calc R U
C41B C 0.55505(18) 0.3014(3) 0.56821(19) 0.0239(6) Uani 1 1 d . .
H41B H 0.5564 0.2418 0.5314 0.029 Uiso 1 1 calc R U
C13 C 0.18999(17) 0.8572(3) 0.44041(19) 0.0242(6) Uani 1 1 d . .
H13A H 0.1687 0.8563 0.4904 0.036 Uiso 1 1 calc R U
H13B H 0.1907 0.7777 0.4203 0.036 Uiso 1 1 calc R U
H13C H 0.1610 0.9074 0.4077 0.036 Uiso 1 1 calc R U
C6 C 0.47388(17) 0.7448(3) 0.62199(17) 0.0210(6) Uani 1 1 d . .
H6A H 0.4671 0.6983 0.6680 0.025 Uiso 1 1 calc R U
H6B H 0.5234 0.7780 0.6233 0.025 Uiso 1 1 calc R U
C17B C 0.70088(17) 0.0488(3) 0.57909(19) 0.0234(6) Uani 1 1 d . .
H17D H 0.6736 0.0850 0.5382 0.035 Uiso 1 1 calc R U
H17E H 0.7027 0.1024 0.6217 0.035 Uiso 1 1 calc R U
H17F H 0.6770 -0.0239 0.5941 0.035 Uiso 1 1 calc R U
C31 C 0.15134(16) 0.4742(2) 0.34215(16) 0.0160(5) Uani 1 1 d . .
C40B C 0.48965(18) 0.3310(3) 0.6020(2) 0.0246(6) Uani 1 1 d . .
H40B H 0.4461 0.2924 0.5883 0.029 Uiso 1 1 calc R U
C35 C 0.03298(18) 0.5648(3) 0.3656(2) 0.0254(7) Uani 1 1 d . .
H35 H -0.0142 0.5832 0.3478 0.031 Uiso 1 1 calc R U
C42B C 0.61867(17) 0.3594(3) 0.58858(17) 0.0209(6) Uani 1 1 d . .
H42B H 0.6627 0.3374 0.5651 0.025 Uiso 1 1 calc R U
C3B C 0.82100(16) 0.1829(3) 0.39141(16) 0.0188(6) Uani 1 1 d . .
H3BA H 0.8121 0.1032 0.3722 0.023 Uiso 1 1 calc R U
H3BB H 0.8002 0.2389 0.3552 0.023 Uiso 1 1 calc R U
C22B C 0.79841(19) 0.2120(3) 0.81019(18) 0.0264(7) Uani 1 1 d . .
H22B H 0.8195 0.1506 0.8385 0.032 Uiso 1 1 calc R U
C29 C 0.24671(18) 0.7316(3) 0.19131(18) 0.0219(6) Uani 1 1 d . .
H29 H 0.2461 0.8106 0.2075 0.026 Uiso 1 1 calc R U
C29B C 0.66118(17) 0.8221(3) 0.7525(2) 0.0236(6) Uani 1 1 d . .
H29B H 0.6617 0.8998 0.7341 0.028 Uiso 1 1 calc R U
C16B C 0.81954(18) -0.0390(3) 0.61713(18) 0.0223(6) Uani 1 1 d . .
H16D H 0.8119 0.0043 0.6636 0.033 Uiso 1 1 calc R U
H16E H 0.8714 -0.0411 0.6056 0.033 Uiso 1 1 calc R U
H16F H 0.8014 -0.1189 0.6229 0.033 Uiso 1 1 calc R U
C14 C 0.26479(19) 1.0308(3) 0.47233(19) 0.0240(6) Uani 1 1 d . .
H14A H 0.3138 1.0575 0.4845 0.036 Uiso 1 1 calc R U
H14B H 0.2344 1.0353 0.5170 0.036 Uiso 1 1 calc R U
H14C H 0.2443 1.0805 0.4331 0.036 Uiso 1 1 calc R U
C10B C 0.99664(18) 0.1893(3) 0.66426(18) 0.0247(6) Uani 1 1 d . .
H10D H 0.9837 0.1119 0.6451 0.037 Uiso 1 1 calc R U
H10E H 0.9554 0.2224 0.6912 0.037 Uiso 1 1 calc R U
H10F H 1.0382 0.1825 0.6982 0.037 Uiso 1 1 calc R U
C23B C 0.83874(19) 0.3102(3) 0.79116(18) 0.0260(7) Uani 1 1 d . .
H23B H 0.8878 0.3161 0.8067 0.031 Uiso 1 1 calc R U
C8B C 1.08293(17) 0.2183(3) 0.55992(19) 0.0268(7) Uani 1 1 d . .
H8BA H 1.0999 0.2730 0.5217 0.040 Uiso 1 1 calc R U
H8BB H 1.0699 0.1440 0.5364 0.040 Uiso 1 1 calc R U
H8BC H 1.1215 0.2053 0.5966 0.040 Uiso 1 1 calc R U
C16 C 0.59066(18) 0.7811(3) 0.4835(2) 0.0282(7) Uani 1 1 d . .
H16A H 0.5986 0.7342 0.5285 0.042 Uiso 1 1 calc R U
H16B H 0.5760 0.8601 0.4977 0.042 Uiso 1 1 calc R U
H16C H 0.6356 0.7847 0.4546 0.042 Uiso 1 1 calc R U
C26B C 0.66453(18) 0.5965(3) 0.80542(18) 0.0211(6) Uani 1 1 d . .
H26B H 0.6675 0.5199 0.8255 0.025 Uiso 1 1 calc R U
C23 C 0.09652(16) 0.2146(3) 0.14401(17) 0.0201(6) Uani 1 1 d . .
H23 H 0.0617 0.2248 0.1054 0.024 Uiso 1 1 calc R U
C1B C 0.96794(17) 0.3491(3) 0.47891(16) 0.0188(5) Uani 1 1 d . .
H1BA H 1.0178 0.3340 0.4611 0.023 Uiso 1 1 calc R U
H1BB H 0.9654 0.4316 0.4950 0.023 Uiso 1 1 calc R U
C15 C 0.53081(16) 0.7247(3) 0.43587(19) 0.0240(6) Uani 1 1 d . .

loop_
_atom_site_aniso_label
_atom_site_aniso_U_11
_atom_site_aniso_U_22
_atom_site_aniso_U_33
_atom_site_aniso_U_23
_atom_site_aniso_U_13
_atom_site_aniso_U_12
Co1 0.01423(17) 0.01236(17) 0.01418(19) 0.00014(13) 0.00024(14) -0.00098(14)
Co1B 0.01279(16) 0.01330(17) 0.01326(18) -0.00044(13) -0.00090(14) 0.00048(13)
Cl1 0.0258(4) 0.0177(3) 0.0224(3) 0.0044(3) -0.0018(3) -0.0058(3)
Cl1B 0.0239(3) 0.0185(3) 0.0288(4) 0.0015(3) -0.0020(3) 0.0068(3)
C37 0.0157(12) 0.0134(13) 0.0149(12) -0.0023(9) -0.0003(10) -0.0009(9)
N3 0.0138(11) 0.0170(12) 0.0210(12) -0.0035(9) 0.0003(9) 0.0000(9)
C19B 0.0172(13) 0.0178(13) 0.0124(12) -0.0018(10) 0.0013(10) 0.0010(10)
C25B 0.0143(13) 0.0180(14) 0.0172(13) -0.0030(10) 0.0003(10) -0.0023(10)
N2B 0.0138(10) 0.0183(12) 0.0133(10) -0.0008(9) -0.0006(8) -0.0031(9)
C11 0.0151(12) 0.0171(13) 0.0192(13) 0.0014(10) -0.0024(10) -0.0004(10)
C4B 0.0136(12) 0.0215(14) 0.0171(12) 0.0030(10) -0.0017(10) 0.0012(10)
N1 0.0147(11) 0.0162(11) 0.0170(11) -0.0005(9) -0.0001(9) 0.0014(9)
C14B 0.0175(13) 0.0277(16) 0.0195(14) -0.0009(12) 0.0034(11) -0.0018(11)
N1B 0.0157(11) 0.0180(12) 0.0140(10) -0.0002(9) -0.0001(8) -0.0020(9)
N2 0.0182(11) 0.0129(11) 0.0150(10) 0.0001(8) -0.0001(8) -0.0001(8)
C22 0.0197(14) 0.0204(15) 0.0202(14) -0.0063(11) 0.0036(11) -0.0059(11)
C33B 0.0241(15) 0.0260(16) 0.0176(13) 0.0028(12) 0.0011(11) 0.0014(12)
C39 0.0161(13) 0.0250(15) 0.0180(13) -0.0038(11) 0.0008(10) -0.0044(11)
C9 0.0311(17) 0.0335(19) 0.0139(13) -0.0001(12) -0.0019(12) 0.0020(13)
C42 0.0172(13) 0.0156(13) 0.0183(13) 0.0009(10) 0.0001(10) -0.0008(10)
C2 0.0157(12) 0.0225(15) 0.0159(12) 0.0024(11) 0.0017(10) -0.0002(10)
C9B 0.0341(19) 0.0269(18) 0.0287(17) -0.0053(13) -0.0097(14) -0.0127(14)
C5B 0.0171(13) 0.0180(14) 0.0171(13) -0.0033(10) 0.0032(10) -0.0020(10)
C19 0.0119(11) 0.0159(12) 0.0173(14) -0.0018(9) 0.0028(10) -0.0014(10)
C1 0.0157(13) 0.0228(15) 0.0183(13) 0.0037(11) 0.0029(10) -0.0006(10)
C4 0.0178(14) 0.0212(15) 0.0238(14) -0.0081(12) -0.0004(11) -0.0019(11)
B1 0.0147(13) 0.0151(14) 0.0134(13) -0.0002(11) -0.0017(10) -0.0013(10)
C30 0.0226(14) 0.0178(13) 0.0159(12) -0.0001(11) 0.0003(10) -0.0017(11)
C40 0.0177(13) 0.0187(14) 0.0208(13) -0.0022(11) -0.0039(11) 0.0016(10)
C36B 0.0205(14) 0.0203(15) 0.0195(13) 0.0003(11) 0.0013(11) -0.0030(11)
C3 0.0185(13) 0.0135(13) 0.0221(13) -0.0037(10) -0.0006(11) -0.0031(10)
C7 0.0220(14) 0.0214(14) 0.0122(12) -0.0010(10) -0.0016(10) 0.0032(11)
C24 0.0160(13) 0.0172(13) 0.0194(13) 0.0004(10) 0.0002(10) -0.0001(10)
C25 0.0130(12) 0.0154(13) 0.0162(12) 0.0019(10) -0.0003(10) -0.0003(9)
C38B 0.0194(14) 0.0212(15) 0.0194(13) 0.0016(11) 0.0007(11) 0.0037(11)
C28 0.0247(15) 0.0191(14) 0.0193(13) 0.0064(11) 0.0001(11) -0.0028(11)
C37B 0.0161(12) 0.0164(13) 0.0155(12) 0.0020(10) 0.0007(10) -0.0006(10)
C12 0.0243(15) 0.0298(17) 0.0189(14) 0.0040(12) -0.0024(12) -0.0031(12)
C39B 0.0160(14) 0.0262(16) 0.0297(16) 0.0020(13) 0.0008(12) 0.0013(11)
C12B 0.0280(16) 0.0262(16) 0.0183(14) -0.0073(12) 0.0021(12) -0.0034(12)
C18 0.0234(16) 0.046(2) 0.0268(17) -0.0066(15) 0.0105(13) -0.0019(15)
C2B 0.0226(14) 0.0138(13) 0.0183(13) 0.0030(10) -0.0006(11) -0.0015(10)
C6B 0.0198(13) 0.0163(13) 0.0183(13) -0.0042(10) 0.0033(10) -0.0017(10)
B1B 0.0141(14) 0.0183(15) 0.0154(13) 0.0004(11) 0.0033(11) 0.0003(11)
C11B 0.0191(13) 0.0225(15) 0.0130(12) -0.0014(10) 0.0032(10) -0.0025(11)
C5 0.0223(14) 0.0151(14) 0.0259(15) 0.0011(11) -0.0007(12) 0.0034(11)
C31B 0.0173(13) 0.0161(13) 0.0161(12) 0.0001(10) 0.0015(10) 0.0019(10)
C7B 0.0212(14) 0.0239(15) 0.0161(12) -0.0015(11) -0.0044(11) -0.0043(11)
C41 0.0236(14) 0.0160(13) 0.0178(13) 0.0015(10) -0.0032(11) 0.0015(11)
C20 0.0168(12) 0.0165(13) 0.0163(12) 0.0000(10) 0.0017(10) 0.0002(10)
C21B 0.0311(17) 0.0204(15) 0.0270(16) 0.0065(13) 0.0059(13) 0.0038(13)
C21 0.0202(14) 0.0156(13) 0.0247(14) 0.0001(11) 0.0041(11) -0.0004(10)
C26 0.0205(14) 0.0166(14) 0.0171(12) -0.0002(10) 0.0003(10) -0.0012(10)
C27B 0.0210(14) 0.0331(18) 0.0205(14) -0.0076(13) 0.0056(11) -0.0025(13)
C34B 0.0220(15) 0.0221(15) 0.0234(15) 0.0062(12) 0.0087(12) 0.0014(11)
C20B 0.0200(14) 0.0191(14) 0.0255(15) 0.0040(11) 0.0016(11) 0.0006(11)
N3B 0.0170(11) 0.0163(11) 0.0130(10) 0.0007(8) 0.0002(8) -0.0021(8)
C15B 0.0155(12) 0.0186(14) 0.0166(12) 0.0002(10) 0.0021(10) -0.0027(10)
C24B 0.0199(14) 0.0251(16) 0.0172(13) -0.0016(11) -0.0011(11) -0.0010(11)
C18B 0.0206(14) 0.0202(15) 0.0226(14) -0.0036(11) -0.0001(11) -0.0055(11)
C32 0.0206(14) 0.0158(13) 0.0208(13) -0.0016(11) 0.0004(11) -0.0024(10)
C32B 0.0190(14) 0.0235(15) 0.0173(13) 0.0016(11) 0.0003(11) 0.0010(11)
C10 0.0225(15) 0.0244(16) 0.0219(14) -0.0010(12) -0.0022(11) -0.0012(12)
C35B 0.0223(15) 0.0202(15) 0.0246(15) 0.0005(12) 0.0028(12) -0.0044(11)
C36 0.0195(14) 0.0213(15) 0.0203(13) 0.0050(11) 0.0003(11) 0.0019(11)
C27 0.0235(15) 0.0241(15) 0.0158(13) 0.0018(11) -0.0005(11) -0.0013(12)
C38 0.0188(13) 0.0188(14) 0.0144(12) 0.0004(10) -0.0002(10) -0.0023(10)
C34 0.0275(17) 0.0182(15) 0.0343(18) -0.0013(13) 0.0155(14) -0.0009(12)
C28B 0.0203(14) 0.0255(16) 0.0253(15) -0.0105(12) -0.0022(12) 0.0052(12)
C17 0.0220(16) 0.036(2) 0.048(2) -0.0216(17) 0.0042(15) 0.0056(14)
C33 0.0287(16) 0.0211(15) 0.0214(14) -0.0035(12) 0.0062(12) -0.0046(12)
C30B 0.0199(14) 0.0203(15) 0.0191(13) -0.0011(11) -0.0024(11) 0.0000(11)
C8 0.0259(15) 0.0229(15) 0.0227(14) -0.0056(12) -0.0018(12) 0.0058(12)
C13B 0.0289(16) 0.0335(18) 0.0157(13) 0.0059(12) -0.0007(12) -0.0026(13)
C41B 0.0259(15) 0.0215(15) 0.0241(15) -0.0018(12) -0.0030(12) -0.0037(12)
C13 0.0170(14) 0.0277(16) 0.0278(16) 0.0007(13) -0.0037(12) -0.0040(12)
C6 0.0221(14) 0.0203(14) 0.0204(13) 0.0013(11) -0.0032(11) 0.0059(11)
C17B 0.0172(14) 0.0259(16) 0.0271(15) 0.0007(12) 0.0066(11) -0.0028(11)
C31 0.0189(13) 0.0128(12) 0.0162(12) 0.0031(10) 0.0025(10) -0.0029(10)
C40B 0.0180(14) 0.0240(16) 0.0316(16) 0.0024(13) -0.0038(12) -0.0042(12)
C35 0.0206(15) 0.0241(16) 0.0317(17) 0.0044(13) 0.0037(13) 0.0036(12)
C42B 0.0203(14) 0.0223(15) 0.0202(14) -0.0015(11) 0.0023(11) 0.0005(11)
C3B 0.0154(13) 0.0244(15) 0.0167(12) 0.0026(11) -0.0028(10) -0.0015(11)
C22B 0.0316(17) 0.0274(17) 0.0202(14) 0.0026(12) 0.0018(12) 0.0114(13)
C29 0.0276(16) 0.0157(14) 0.0224(14) -0.0001(11) -0.0011(12) -0.0038(11)
C29B 0.0254(17) 0.0207(15) 0.0247(14) -0.0028(12) -0.0056(13) 0.0059(11)
C16B 0.0233(15) 0.0230(15) 0.0206(14) 0.0056(12) -0.0014(11) -0.0025(12)
C14 0.0264(16) 0.0166(14) 0.0289(16) 0.0017(12) -0.0054(13) 0.0008(11)
C10B 0.0259(15) 0.0303(17) 0.0179(13) 0.0020(12) -0.0046(12) -0.0008(13)
C23B 0.0229(15) 0.0360(19) 0.0191(14) -0.0015(13) -0.0022(11) 0.0075(13)
C8B 0.0178(14) 0.0383(19) 0.0244(15) -0.0003(13) -0.0036(12) -0.0047(13)
C16 0.0194(15) 0.0324(18) 0.0327(17) -0.0105(14) -0.0009(13) -0.0012(13)
C26B 0.0228(15) 0.0220(15) 0.0184(14) -0.0004(11) 0.0028(12) -0.0023(11)
C23 0.0162(13) 0.0272(16) 0.0169(13) -0.0024(11) -0.0017(10) -0.0035(11)
C1B 0.0231(14) 0.0151(13) 0.0181(13) 0.0017(10) 0.0014(11) -0.0046(11)
C15 0.0150(13) 0.0285(17) 0.0284(16) -0.0121(13) 0.0046(11) 0.0013(11)

loop_
_atom_type_symbol
_atom_type_description
_atom_type_scat_dispersion_real
_atom_type_scat_dispersion_imag
_atom_type_scat_source
C C 0.0033 0.0016 'International Tables Vol C Tables 4.2.6.8 and 6.1.1.4'
H H 0.0000 0.0000 'International Tables Vol C Tables 4.2.6.8 and 6.1.1.4'
B B 0.0013 0.0007 'International Tables Vol C Tables 4.2.6.8 and 6.1.1.4'
Cl Cl 0.1484 0.1585 'International Tables Vol C Tables 4.2.6.8 and 6.1.1.4'
Co Co 0.3494 0.9721 'International Tables Vol C Tables 4.2.6.8 and 6.1.1.4'
N N 0.0061 0.0033 'International Tables Vol C Tables 4.2.6.8 and 6.1.1.4'

loop_
_geom_angle_atom_site_label_1
_geom_angle_atom_site_label_2
_geom_angle_atom_site_label_3
_geom_angle
N3 Co1 Cl1 122.87(8)
N3 Co1 N2 89.72(10)
N1 Co1 Cl1 126.35(7)
N1 Co1 N3 89.90(10)
N1 Co1 N2 89.57(10)
N2 Co1 Cl1 127.09(7)
N2B Co1B Cl1B 126.40(7)
N2B Co1B N3B 89.51(10)
N1B Co1B Cl1B 127.69(7)
N1B Co1B N2B 88.77(9)
N1B Co1B N3B 89.69(10)
N3B Co1B Cl1B 123.10(7)
C42 C37 B1 122.4(3)
C42 C37 C38 115.4(3)
C38 C37 B1 122.2(2)
C4 N3 Co1 101.83(18)
C4 N3 C5 109.2(2)
C4 N3 C15 111.8(2)
C5 N3 Co1 104.27(18)
C5 N3 C15 112.3(2)
C15 N3 Co1 116.60(19)
C20B C19B B1B 122.2(3)
C20B C19B C24B 114.6(3)
C24B C19B B1B 123.2(3)
C30B C25B B1B 123.1(3)
C30B C25B C26B 114.8(3)
C26B C25B B1B 121.9(3)
C2B N2B Co1B 105.41(16)
C2B N2B C11B 111.8(2)
C11B N2B Co1B 115.55(18)
C3B N2B Co1B 101.52(17)
C3B N2B C2B 108.8(2)
C3B N2B C11B 113.0(2)
N2 C11 C12 107.7(2)
N2 C11 C13 112.7(2)
C13 C11 C12 110.1(3)
C14 C11 N2 109.4(2)
C14 C11 C12 108.4(3)
C14 C11 C13 108.4(3)
N3B C4B C3B 113.7(2)
C1 N1 Co1 104.91(17)
C1 N1 C7 112.1(2)
C7 N1 Co1 116.52(18)
C6 N1 Co1 101.77(18)
C6 N1 C1 108.4(2)
C6 N1 C7 112.2(2)
C6B N1B Co1B 104.66(17)
C6B N1B C7B 113.1(2)
C7B N1B Co1B 115.78(18)
C1B N1B Co1B 103.25(17)
C1B N1B C6B 108.1(2)
C1B N1B C7B 111.1(2)
C11 N2 Co1 115.73(17)
C2 N2 Co1 101.90(17)
C2 N2 C11 111.6(2)
C2 N2 C3 109.2(2)
C3 N2 Co1 104.75(17)
C3 N2 C11 112.9(2)
C23 C22 C21 118.8(3)
C32B C33B C34B 120.3(3)
C40 C39 C38 120.4(3)
C41 C42 C37 122.7(3)
N2 C2 C1 112.5(2)
N3B C5B C6B 112.9(2)
C24 C19 B1 121.8(3)
C24 C19 C20 114.5(3)
C20 C19 B1 123.6(2)
N1 C1 C2 113.7(2)
N3 C4 C3 112.7(2)
C37 B1 C19 110.4(2)
C37 B1 C25 107.0(2)
C37 B1 C31 111.2(2)
C19 B1 C25 109.8(2)
C19 B1 C31 111.7(2)
C31 B1 C25 106.5(2)
C29 C30 C25 122.5(3)
C41 C40 C39 118.4(3)
C35B C36B C31B 123.4(3)
N2 C3 C4 114.0(2)
N1 C7 C10 109.3(2)
C9 C7 N1 111.5(3)
C9 C7 C10 108.9(3)
C8 C7 N1 108.4(2)
C8 C7 C9 110.5(3)
C8 C7 C10 108.1(3)
C23 C24 C19 122.9(3)
C30 C25 B1 121.5(3)
C26 C25 B1 122.9(3)
C26 C25 C30 115.2(3)
C39B C38B C37B 123.0(3)
C27 C28 C29 119.2(3)
C38B C37B B1B 123.1(3)
C38B C37B C42B 114.9(3)
C42B C37B B1B 121.4(3)
C40B C39B C38B 120.3(3)
N2B C2B C1B 113.6(2)
N1B C6B C5B 113.9(2)
C25B B1B C19B 108.0(2)
C25B B1B C37B 110.1(2)
C25B B1B C31B 109.2(2)
C37B B1B C19B 105.3(2)
C37B B1B C31B 112.5(2)
C31B B1B C19B 111.6(2)
N2B C11B C13B 112.2(3)
C14B C11B N2B 107.8(2)
C14B C11B C12B 108.5(3)
C14B C11B C13B 110.3(3)
C12B C11B N2B 109.9(2)
C12B C11B C13B 108.1(2)
N3 C5 C6 114.0(2)
C36B C31B B1B 120.3(3)
C32B C31B C36B 114.3(3)
C32B C31B B1B 125.3(3)
C9B C7B N1B 111.6(3)
C9B C7B C10B 110.0(3)
C9B C7B C8B 109.3(3)
C10B C7B N1B 108.2(2)
C8B C7B N1B 109.4(2)
C8B C7B C10B 108.3(3)
C40 C41 C42 120.6(3)
C21 C20 C19 122.8(3)
C22B C21B C20B 120.5(3)
C22 C21 C20 120.6(3)
C27 C26 C25 123.2(3)
C28B C27B C26B 120.1(3)
C35B C34B C33B 118.1(3)
C21B C20B C19B 122.9(3)
C4B N3B Co1B 104.38(17)
C4B N3B C15B 112.4(2)
C5B N3B Co1B 101.30(17)
C5B N3B C4B 109.3(2)
C5B N3B C15B 111.3(2)
C15B N3B Co1B 117.28(18)
N3B C15B C17B 112.0(2)
N3B C15B C16B 109.2(2)
C18B C15B N3B 107.7(2)
C18B C15B C17B 110.7(2)
C18B C15B C16B 108.5(3)
C17B C15B C16B 108.7(3)
C23B C24B C19B 122.9(3)
C33 C32 C31 123.2(3)
C33B C32B C31B 123.2(3)
C36B C35B C34B 120.7(3)
C35 C36 C31 122.5(3)
C28 C27 C26 119.6(3)
C39 C38 C37 122.5(3)
C33 C34 C35 118.2(3)
C27B C28B C29B 118.5(3)
C34 C33 C32 120.1(3)
C29B C30B C25B 122.5(3)
C40B C41B C42B 119.9(3)
N1 C6 C5 112.5(2)
C32 C31 B1 124.2(3)
C32 C31 C36 114.8(3)
C36 C31 B1 120.5(2)
C39B C40B C41B 118.8(3)
C36 C35 C34 121.0(3)
C41B C42B C37B 123.0(3)
N2B C3B C4B 112.4(2)
C21B C22B C23B 118.6(3)
C30 C29 C28 120.3(3)
C28B C29B C30B 120.8(3)
C24B C23B C22B 120.4(3)
C27B C26B C25B 123.2(3)
C22 C23 C24 120.4(3)
N1B C1B C2B 112.3(2)
N3 C15 C18 109.8(3)
N3 C15 C16 107.9(3)
C18 C15 C16 109.1(3)
C17 C15 N3 112.1(3)
C17 C15 C18 108.8(3)
C17 C15 C16 109.1(3)

loop_
_geom_bond_atom_site_label_1
_geom_bond_atom_site_label_2
_geom_bond_distance
Co1 Cl1 2.1977(8)
Co1 N3 2.078(3)
Co1 N1 2.072(2)
Co1 N2 2.084(2)
Co1B Cl1B 2.2074(8)
Co1B N2B 2.084(2)
Co1B N1B 2.075(3)
Co1B N3B 2.086(3)
C37 C42 1.402(4)
C37 B1 1.650(4)
C37 C38 1.409(4)
N3 C4 1.510(4)
N3 C5 1.511(4)
N3 C15 1.531(4)
C19B B1B 1.671(4)
C19B C20B 1.408(4)
C19B C24B 1.412(4)
C25B B1B 1.645(4)
C25B C30B 1.409(4)
C25B C26B 1.412(5)
N2B C2B 1.505(4)
N2B C11B 1.531(4)
N2B C3B 1.501(4)
C11 N2 1.533(4)
C11 C12 1.536(5)
C11 C13 1.536(4)
C11 C14 1.530(4)
C4B N3B 1.514(4)
C4B C3B 1.533(4)
N1 C1 1.510(4)
N1 C7 1.537(4)
N1 C6 1.504(4)
C14B C11B 1.527(4)
N1B C6B 1.515(4)
N1B C7B 1.534(4)
N1B C1B 1.499(4)
N2 C2 1.506(4)
N2 C3 1.509(4)
C22 C21 1.391(5)
C22 C23 1.378(5)
C33B C34B 1.400(5)
C33B C32B 1.400(4)
C39 C40 1.393(4)
C39 C38 1.396(4)
C9 C7 1.536(4)
C42 C41 1.396(4)
C2 C1 1.530(4)
C9B C7B 1.530(5)
C5B C6B 1.523(4)
C5B N3B 1.507(4)
C19 B1 1.650(4)
C19 C24 1.409(4)
C19 C20 1.415(4)
C4 C3 1.535(4)
B1 C25 1.657(4)
B1 C31 1.654(4)
C30 C25 1.408(4)
C30 C29 1.392(4)
C40 C41 1.389(4)
C36B C31B 1.420(4)
C36B C35B 1.384(5)
C7 C10 1.542(5)
C7 C8 1.524(4)
C24 C23 1.403(4)
C25 C26 1.403(4)
C38B C37B 1.405(4)
C38B C39B 1.397(4)
C28 C27 1.385(5)
C28 C29 1.393(5)
C37B B1B 1.649(4)
C37B C42B 1.409(4)
C39B C40B 1.386(5)
C12B C11B 1.530(5)
C18 C15 1.536(5)
C2B C1B 1.534(4)
B1B C31B 1.652(4)
C11B C13B 1.534(4)
C5 C6 1.528(4)
C31B C32B 1.411(4)
C7B C10B 1.532(5)
C7B C8B 1.530(5)
C20 C21 1.391(4)
C21B C20B 1.395(4)
C21B C22B 1.381(5)
C26 C27 1.402(4)
C27B C28B 1.391(5)
C27B C26B 1.393(5)
C34B C35B 1.397(5)
N3B C15B 1.538(4)
C15B C18B 1.527(4)
C15B C17B 1.538(4)
C15B C16B 1.545(4)
C24B C23B 1.390(5)
C32 C33 1.402(5)
C32 C31 1.406(4)
C36 C31 1.409(4)
C36 C35 1.393(5)
C34 C33 1.388(5)
C34 C35 1.394(5)
C28B C29B 1.392(5)
C17 C15 1.527(5)
C30B C29B 1.398(5)
C41B C40B 1.394(5)
C41B C42B 1.398(4)
C22B C23B 1.392(5)
C16 C15 1.536(4)
